data_4129988
loop_
_publ_author_name
'Hu, Pan'
'Lee, Sangsu'
'Herng, Tun Seng'
'Aratani, Naoki'
'Gon\,calves, Th\'eo P'
'Qi, Qingbiao'
'Shi, Xueliang'
'Yamada, Hiroko'
'Huang, Kuo-Wei'
'Ding, Jun'
'Kim, Dongho'
'Wu, Jishan'

_publ_section_title
;
 Toward Tetraradicaloid: The Effect of Fusion Mode on Radical Character
 and Chemical Reactivity.
;
_journal_issue 3
_journal_name_full 'Journal of the American Chemical Society'
_journal_page_first 1065
_journal_page_last 1077
_journal_paper_doi 10.1021/jacs.5b12532
_journal_volume 138
_journal_year 2016
_chemical_formula_sum 'C102 H108 O6'
_chemical_formula_weight 1429.88
_space_group_crystal_system triclinic
_space_group_IT_number 2
_space_group_name_Hall '-P 1'
_space_group_name_H-M_alt 'P -1'
_atom_sites_solution_hydrogens geom
_audit_creation_method SHELXL-2014
_cell_angle_alpha 69.553(2)
_cell_angle_beta 76.264(2)
_cell_angle_gamma 79.814(2)
_cell_formula_units_Z 1
_cell_length_a 10.9480(4)
_cell_length_b 12.0802(4)
_cell_length_c 16.2323(6)
_cell_measurement_reflns_used 5645
_cell_measurement_temperature 100(2)
_cell_measurement_theta_max 70.03
_cell_measurement_theta_min 3.93
_cell_volume 1943.58(12)
_computing_cell_refinement 'Bruker SAINT'
_computing_data_collection 'Bruker APEX2'
_computing_data_reduction 'Bruker SAINT'
_computing_molecular_graphics 'Bruker SHELXTL'
_computing_publication_material 'Bruker SHELXTL'
_computing_structure_refinement 'SHELXL-2014 (Sheldrick, 2014)'
_computing_structure_solution 'SHELXS-97 (Sheldrick 2008)'
_diffrn_ambient_temperature 100(2)
_diffrn_measured_fraction_theta_full 0.997
_diffrn_measured_fraction_theta_max 0.997
_diffrn_measurement_device_type 'Bruker D8 Venture'
_diffrn_measurement_method '\f and \w scans'
_diffrn_radiation_type CuK\a
_diffrn_radiation_wavelength 1.54178
_diffrn_reflns_av_R_equivalents 0.0765
_diffrn_reflns_av_unetI/netI 0.0683
_diffrn_reflns_Laue_measured_fraction_full 0.997
_diffrn_reflns_Laue_measured_fraction_max 0.997
_diffrn_reflns_limit_h_max 13
_diffrn_reflns_limit_h_min -13
_diffrn_reflns_limit_k_max 14
_diffrn_reflns_limit_k_min -14
_diffrn_reflns_limit_l_max 19
_diffrn_reflns_limit_l_min -19
_diffrn_reflns_number 26293
_diffrn_reflns_point_group_measured_fraction_full 0.997
_diffrn_reflns_point_group_measured_fraction_max 0.997
_diffrn_reflns_theta_full 66.500
_diffrn_reflns_theta_max 66.489
_diffrn_reflns_theta_min 2.959
_exptl_absorpt_coefficient_mu 0.569
_exptl_absorpt_correction_T_max 0.7533
_exptl_absorpt_correction_T_min 0.6338
_exptl_absorpt_correction_type multi-scan
_exptl_absorpt_process_details 'Sadabs, (Sheldrick 2012)'
_exptl_crystal_colour Red
_exptl_crystal_density_diffrn 1.222
_exptl_crystal_density_meas ?
_exptl_crystal_density_method 'Not Measured'
_exptl_crystal_description Thin_Plate
_exptl_crystal_F_000 768
_exptl_crystal_size_max 0.100
_exptl_crystal_size_mid 0.060
_exptl_crystal_size_min 0.020
_refine_diff_density_max 0.549
_refine_diff_density_min -0.308
_refine_diff_density_rms 0.050
_refine_ls_extinction_method none
_refine_ls_goodness_of_fit_ref 1.029
_refine_ls_hydrogen_treatment constr
_refine_ls_matrix_type full
_refine_ls_number_parameters 549
_refine_ls_number_reflns 6836
_refine_ls_number_restraints 36
_refine_ls_restrained_S_all 1.038
_refine_ls_R_factor_all 0.0890
_refine_ls_R_factor_gt 0.0570
_refine_ls_shift/su_max 0.000
_refine_ls_shift/su_mean 0.000
_refine_ls_structure_factor_coef Fsqd
_refine_ls_weighting_details 'w=1/[\s^2^(Fo^2^)+(0.0799P)^2^+0.4113P] where P=(Fo^2^+2Fc^2^)/3'
_refine_ls_weighting_scheme calc
_refine_ls_wR_factor_gt 0.1413
_refine_ls_wR_factor_ref 0.1578
_reflns_Friedel_coverage 0.000
_reflns_number_gt 4744
_reflns_number_total 6836
_reflns_threshold_expression 'I > 2\s(I)'
_cod_data_source_file ja5b12532_si_008.cif
_cod_data_source_block E349
_cod_depositor_comments
;
The following automatic conversions were performed:

data item '_exptl_absorpt_correction_type' value 'Multi-scan' was
changed to 'multi-scan' in accordance with the
/home/saulius/struct/COD-crude-data/automatic-downloads/DataCite-retrospective/ACS/depositions/lib/dictionaries/cif_core.dic
dictionary named 'cif_core.dic' version 2.4.2 last updated on
2011-04-26.

data item '_exptl_crystal_density_meas' value 'Not Measured' was
changed to '?' -- the value is perceived as not measured.

Automatic conversion script
Id: cif_fix_values 6909 2019-04-08 15:41:33Z antanas 
;
_cod_database_code 4129988
_shelx_space_group_comment
; 
The symmetry employed for this shelxl refinement is uniquely defined 
by the following loop, which should always be used as a source of 
symmetry information in preference to the above space-group names. 
They are only intended as comments. 
;
_shelx_estimated_absorpt_t_min 0.945
_shelx_estimated_absorpt_t_max 0.989
_shelxl_version_number 2014-3

loop_
_space_group_symop_operation_xyz
'x, y, z'
'-x, -y, -z'

loop_
_atom_site_label
_atom_site_type_symbol
_atom_site_fract_x
_atom_site_fract_y
_atom_site_fract_z
_atom_site_U_iso_or_equiv
_atom_site_adp_type
_atom_site_occupancy
_atom_site_site_symmetry_order
_atom_site_calc_flag
_atom_site_refinement_flags_posn
_atom_site_refinement_flags_adp
_atom_site_refinement_flags_occupancy
_atom_site_disorder_assembly
_atom_site_disorder_group
C27X C 0.1911(14) 0.4464(15) 0.5462(8) 0.0347(8) Uiso 0.25 1 d D . P A 2
H27X H 0.1373 0.5110 0.5658 0.042 Uiso 0.25 1 calc R U P A 2
H27Y H 0.2376 0.3952 0.5938 0.042 Uiso 0.25 1 calc R U P A 2
C28X C 0.1154(10) 0.3755(10) 0.5188(6) 0.0347(8) Uiso 0.25 1 d D . P A 2
H28X H 0.1735 0.3229 0.4883 0.042 Uiso 0.25 1 calc R U P A 2
H28Y H 0.0624 0.4302 0.4765 0.042 Uiso 0.25 1 calc R U P A 2
C29X C 0.0315(9) 0.3010(9) 0.6022(6) 0.0347(8) Uiso 0.25 1 d D . P A 2
H29X H 0.0853 0.2498 0.6451 0.042 Uiso 0.25 1 calc R U P A 2
H29Y H -0.0274 0.3547 0.6312 0.042 Uiso 0.25 1 calc R U P A 2
C30X C -0.0452(9) 0.2228(9) 0.5818(7) 0.0347(8) Uiso 0.25 1 d D . P A 2
H30X H -0.0953 0.2743 0.5365 0.042 Uiso 0.25 1 calc R U P A 2
H30Y H 0.0145 0.1676 0.5546 0.042 Uiso 0.25 1 calc R U P A 2
C31X C -0.1349(14) 0.1498(15) 0.6618(8) 0.0347(8) Uiso 0.25 1 d D . P A 2
H31X H -0.1990 0.2037 0.6875 0.042 Uiso 0.25 1 calc R U P A 2
H31Y H -0.1794 0.1021 0.6418 0.042 Uiso 0.25 1 calc R U P A 2
C32X C -0.062(2) 0.0677(18) 0.7329(13) 0.0347(8) Uiso 0.25 1 d D . P A 2
H32X H 0.0104 0.0236 0.7051 0.052 Uiso 0.25 1 calc R U P A 2
H32Y H -0.1173 0.0118 0.7788 0.052 Uiso 0.25 1 calc R U P A 2
H32Z H -0.0310 0.1149 0.7607 0.052 Uiso 0.25 1 calc R U P A 2
C32Y C -0.057(2) 0.0447(15) 0.7683(14) 0.0347(8) Uiso 0.25 1 d D . P A 3
H32A H -0.0144 -0.0137 0.7388 0.052 Uiso 0.25 1 calc R U P A 3
H32B H -0.1340 0.0143 0.8100 0.052 Uiso 0.25 1 calc R U P A 3
H32C H -0.0009 0.0590 0.8013 0.052 Uiso 0.25 1 calc R U P A 3
C31Y C -0.0935(12) 0.1606(13) 0.6979(8) 0.0347(8) Uiso 0.25 1 d D . P A 3
H31A H -0.1375 0.2187 0.7285 0.042 Uiso 0.25 1 calc R U P A 3
H31B H -0.1537 0.1458 0.6670 0.042 Uiso 0.25 1 calc R U P A 3
C30Y C 0.0186(10) 0.2150(9) 0.6281(7) 0.0347(8) Uiso 0.25 1 d D . P A 3
H30A H 0.0600 0.1593 0.5948 0.042 Uiso 0.25 1 calc R U P A 3
H30B H 0.0811 0.2265 0.6588 0.042 Uiso 0.25 1 calc R U P A 3
C29Y C -0.0212(9) 0.3344(8) 0.5618(6) 0.0347(8) Uiso 0.25 1 d D . P A 3
H29A H -0.0815 0.3220 0.5297 0.042 Uiso 0.25 1 calc R U P A 3
H29B H -0.0658 0.3888 0.5955 0.042 Uiso 0.25 1 calc R U P A 3
C28Y C 0.0897(9) 0.3929(9) 0.4933(7) 0.0347(8) Uiso 0.25 1 d D . P A 3
H28A H 0.0574 0.4593 0.4448 0.042 Uiso 0.25 1 calc R U P A 3
H28B H 0.1429 0.3343 0.4664 0.042 Uiso 0.25 1 calc R U P A 3
C27Y C 0.1702(12) 0.4399(16) 0.5363(8) 0.0347(8) Uiso 0.25 1 d D . P A 3
H27A H 0.1198 0.5014 0.5613 0.042 Uiso 0.25 1 calc R U P A 3
H27B H 0.2038 0.3748 0.5850 0.042 Uiso 0.25 1 calc R U P A 3
C27 C 0.2075(6) 0.3893(5) 0.5405(3) 0.0356(12) Uani 0.5 1 d D . P A 1
H27D H 0.2688 0.3402 0.5784 0.043 Uiso 0.5 1 calc R U P A 1
H27E H 0.1370 0.4230 0.5785 0.043 Uiso 0.5 1 calc R U P A 1
C30 C -0.0374(5) 0.2533(4) 0.6236(3) 0.0396(13) Uani 0.5 1 d D . P A 1
H30D H -0.0865 0.3121 0.5805 0.047 Uiso 0.5 1 calc R U P A 1
H30E H -0.0190 0.2938 0.6622 0.047 Uiso 0.5 1 calc R U P A 1
C29 C 0.0863(4) 0.2118(4) 0.5722(3) 0.0385(12) Uani 0.5 1 d D . P A 1
H29D H 0.0689 0.1589 0.5425 0.046 Uiso 0.5 1 calc R U P A 1
H29E H 0.1416 0.1645 0.6153 0.046 Uiso 0.5 1 calc R U P A 1
C28 C 0.1569(5) 0.3123(5) 0.5017(3) 0.0393(12) Uani 0.5 1 d D . P A 1
H28D H 0.0993 0.3633 0.4615 0.047 Uiso 0.5 1 calc R U P A 1
H28E H 0.2286 0.2777 0.4651 0.047 Uiso 0.5 1 calc R U P A 1
C31 C -0.1177(5) 0.1529(6) 0.6818(3) 0.0334(18) Uani 0.5 1 d D . P A 1
H31D H -0.1973 0.1868 0.7120 0.040 Uiso 0.5 1 calc R U P A 1
H31E H -0.1400 0.1153 0.6427 0.040 Uiso 0.5 1 calc R U P A 1
C32 C -0.0529(13) 0.0580(9) 0.7522(6) 0.051(3) Uani 0.5 1 d D . P A 1
H32D H 0.0233 0.0202 0.7227 0.076 Uiso 0.5 1 calc R U P A 1
H32E H -0.1107 -0.0020 0.7886 0.076 Uiso 0.5 1 calc R U P A 1
H32F H -0.0293 0.0944 0.7907 0.076 Uiso 0.5 1 calc R U P A 1
O1 O 0.6730(2) 0.96959(18) 0.28359(14) 0.0506(5) Uani 1 1 d . . . . .
O2 O 0.27204(19) 0.4899(2) 0.46469(12) 0.0567(6) Uani 1 1 d D . . . .
O3 O 0.34050(13) 0.31934(12) 0.04693(9) 0.0214(3) Uani 1 1 d . . . . .
C1 C 0.5474(3) 0.8063(2) 0.33047(17) 0.0351(6) Uani 1 1 d . . . . .
C2 C 0.6101(3) 0.8973(2) 0.34626(17) 0.0499(8) Uani 1 1 d D . . . .
C3 C 0.6338(7) 0.8885(7) 0.4293(3) 0.055(2) Uani 0.5 1 d D . P B 1
H3 H 0.6903 0.9341 0.4366 0.066 Uiso 0.5 1 calc R U P B 1
C4 C 0.5657(6) 0.8055(5) 0.5000(4) 0.0458(17) Uani 0.5 1 d D . P B 1
H4 H 0.5680 0.8011 0.5592 0.055 Uiso 0.5 1 calc R U P B 1
C5 C 0.4941(5) 0.7284(6) 0.4893(2) 0.0398(8) Uani 0.5 1 d D . P B 1
C24 C 0.4235(5) 0.6524(6) 0.5639(3) 0.0398(8) Uani 0.5 1 d D . P B 1
H24 H 0.4314 0.6479 0.6221 0.048 Uiso 0.5 1 calc R U P B 1
C25 C 0.3418(12) 0.5828(6) 0.5553(3) 0.0398(8) Uani 0.5 1 d D . P B 1
H25 H 0.2846 0.5441 0.6075 0.048 Uiso 0.5 1 calc R U P B 1
C3A C 0.5692(7) 0.9041(6) 0.4331(3) 0.055(2) Uani 0.5 1 d D . P B 2
H3A H 0.5956 0.9679 0.4437 0.066 Uiso 0.5 1 calc R U P B 2
C4A C 0.4946(7) 0.8290(5) 0.5058(4) 0.054(2) Uani 0.5 1 d D . P B 2
H4A H 0.4754 0.8406 0.5626 0.064 Uiso 0.5 1 calc R U P B 2
C5A C 0.4484(5) 0.7364(5) 0.4936(2) 0.0398(8) Uani 0.5 1 d D . P B 2
C24A C 0.3791(5) 0.6559(6) 0.5703(4) 0.0398(8) Uani 0.5 1 d D . P B 2
H24A H 0.3668 0.6665 0.6271 0.048 Uiso 0.5 1 calc R U P B 2
C25A C 0.3295(13) 0.5623(6) 0.5630(2) 0.0398(8) Uani 0.5 1 d D . P B 2
H25A H 0.2930 0.5011 0.6134 0.048 Uiso 0.5 1 calc R U P B 2
C6 C 0.4758(3) 0.7252(2) 0.40786(14) 0.0393(7) Uani 1 1 d D . . . .
C7 C 0.4111(2) 0.6398(2) 0.39623(15) 0.0304(5) Uani 1 1 d . . . . .
C8 C 0.4271(2) 0.62977(19) 0.30720(14) 0.0246(5) Uani 1 1 d . . . . .
C9 C 0.3701(2) 0.54562(19) 0.28894(14) 0.0247(5) Uani 1 1 d . . . . .
H9 H 0.3124 0.4970 0.3350 0.030 Uiso 1 1 calc R U . . .
C10 C 0.39868(19) 0.53469(18) 0.20468(14) 0.0212(4) Uani 1 1 d . . . . .
C11 C 0.48657(19) 0.60469(18) 0.13435(14) 0.0200(4) Uani 1 1 d . . . . .
C12 C 0.5361(2) 0.69147(18) 0.14831(14) 0.0218(4) Uani 1 1 d . . . . .
H12 H 0.5905 0.7416 0.1007 0.026 Uiso 1 1 calc R U . . .
C13 C 0.5060(2) 0.70674(19) 0.23438(14) 0.0236(5) Uani 1 1 d . . . . .
C14 C 0.5587(2) 0.79979(19) 0.24578(16) 0.0272(5) Uani 1 1 d . . . . .
C15 C 0.6177(2) 0.89185(19) 0.16324(15) 0.0258(5) Uani 1 1 d . . . . .
C16 C 0.5394(2) 0.99048(19) 0.12221(15) 0.0251(5) Uani 1 1 d . . . . .
C17 C 0.5937(2) 1.08012(19) 0.04870(16) 0.0287(5) Uani 1 1 d . . . . .
H17 H 0.5411 1.1482 0.0216 0.034 Uiso 1 1 calc R U . . .
C18 C 0.7227(2) 1.0731(2) 0.01369(17) 0.0321(5) Uani 1 1 d . . . . .
C19 C 0.7970(2) 0.9710(2) 0.05238(17) 0.0321(5) Uani 1 1 d . . . . .
H19 H 0.8846 0.9628 0.0274 0.038 Uiso 1 1 calc R U . . .
C20 C 0.7469(2) 0.8801(2) 0.12677(17) 0.0312(5) Uani 1 1 d . . . . .
C21 C 0.3981(2) 1.0014(2) 0.15621(16) 0.0303(5) Uani 1 1 d . . . . .
H21A H 0.3612 1.0806 0.1247 0.046 Uiso 1 1 calc R U . . .
H21B H 0.3811 0.9895 0.2206 0.046 Uiso 1 1 calc R U . . .
H21C H 0.3606 0.9411 0.1453 0.046 Uiso 1 1 calc R U . . .
C22 C 0.7786(3) 1.1738(2) -0.06325(19) 0.0400(6) Uani 1 1 d . . . . .
H22A H 0.8710 1.1596 -0.0729 0.060 Uiso 1 1 calc R U . . .
H22B H 0.7512 1.2483 -0.0496 0.060 Uiso 1 1 calc R U . . .
H22C H 0.7500 1.1793 -0.1175 0.060 Uiso 1 1 calc R U . . .
C23 C 0.8306(3) 0.7723(2) 0.1690(2) 0.0426(7) Uani 1 1 d . . . . .
H23A H 0.9138 0.7720 0.1297 0.064 Uiso 1 1 calc R U . . .
H23B H 0.7924 0.7005 0.1777 0.064 Uiso 1 1 calc R U . . .
H23C H 0.8402 0.7741 0.2270 0.064 Uiso 1 1 calc R U . . .
C26 C 0.3382(2) 0.5663(2) 0.47526(13) 0.0367(6) Uani 1 1 d D . . . .
C33 C 0.3544(2) 0.45281(18) 0.17262(14) 0.0213(4) Uani 1 1 d . . . . .
C34 C 0.41948(19) 0.46812(17) 0.08535(13) 0.0197(4) Uani 1 1 d . . . . .
C35 C 0.41898(19) 0.40800(17) 0.02303(13) 0.0189(4) Uani 1 1 d . . . . .
C36 C 0.49708(19) 0.43786(17) -0.05810(13) 0.0193(4) Uani 1 1 d . . . . .
C37 C 0.2150(2) 0.36683(19) 0.02987(15) 0.0244(5) Uani 1 1 d . . . . .
H37A H 0.2167 0.3963 -0.0354 0.029 Uiso 1 1 calc R U . . .
H37B H 0.1843 0.4341 0.0535 0.029 Uiso 1 1 calc R U . . .
C38 C 0.1281(2) 0.27026(19) 0.07503(15) 0.0243(5) Uani 1 1 d . . . . .
H38A H 0.1359 0.2335 0.1387 0.029 Uiso 1 1 calc R U . . .
H38B H 0.1531 0.2078 0.0460 0.029 Uiso 1 1 calc R U . . .
C39 C -0.0087(2) 0.3202(2) 0.06920(16) 0.0288(5) Uani 1 1 d . . . . .
H39A H -0.0312 0.3854 0.0955 0.035 Uiso 1 1 calc R U . . .
H39B H -0.0160 0.3543 0.0053 0.035 Uiso 1 1 calc R U . . .
C40 C -0.1029(2) 0.2286(2) 0.11687(18) 0.0353(6) Uani 1 1 d . . . . .
H40A H -0.0846 0.1834 0.1773 0.042 Uiso 1 1 calc R U . . .
H40B H -0.0911 0.1718 0.0833 0.042 Uiso 1 1 calc R U . . .
C41 C -0.2406(2) 0.2827(2) 0.12625(19) 0.0391(6) Uani 1 1 d . . . . .
H41A H -0.2553 0.3392 0.0675 0.047 Uiso 1 1 calc R U . . .
H41B H -0.2965 0.2190 0.1440 0.047 Uiso 1 1 calc R U . . .
C42 C -0.2743(2) 0.3470(3) 0.19503(18) 0.0450(7) Uani 1 1 d . . . . .
H42A H -0.2654 0.2902 0.2541 0.068 Uiso 1 1 calc R U . . .
H42B H -0.3618 0.3836 0.1969 0.068 Uiso 1 1 calc R U . . .
H42C H -0.2174 0.4087 0.1786 0.068 Uiso 1 1 calc R U . . .
C43 C 0.2569(2) 0.37180(18) 0.22844(13) 0.0215(4) Uani 1 1 d . . . . .
C44 C 0.1298(2) 0.41871(19) 0.24193(14) 0.0241(5) Uani 1 1 d . . . . .
C45 C 0.0382(2) 0.3430(2) 0.29519(15) 0.0277(5) Uani 1 1 d . . . . .
H45 H -0.0479 0.3747 0.3035 0.033 Uiso 1 1 calc R U . . .
C46 C 0.0694(2) 0.2228(2) 0.33639(15) 0.0304(5) Uani 1 1 d . . . . .
C47 C 0.1961(2) 0.17871(19) 0.32413(14) 0.0282(5) Uani 1 1 d . . . . .
H47 H 0.2192 0.0969 0.3528 0.034 Uiso 1 1 calc R U . . .
C48 C 0.2907(2) 0.25130(19) 0.27080(14) 0.0251(5) Uani 1 1 d . . . . .
C49 C 0.0898(2) 0.5484(2) 0.19996(17) 0.0328(5) Uani 1 1 d . . . . .
H49A H -0.0027 0.5624 0.2122 0.049 Uiso 1 1 calc R U . . .
H49B H 0.1209 0.5716 0.1351 0.049 Uiso 1 1 calc R U . . .
H49C H 0.1251 0.5956 0.2253 0.049 Uiso 1 1 calc R U . . .
C50 C 0.4276(2) 0.2011(2) 0.25925(16) 0.0298(5) Uani 1 1 d . . . . .
H50A H 0.4584 0.2023 0.1972 0.045 Uiso 1 1 calc R U . . .
H50B H 0.4356 0.1192 0.2996 0.045 Uiso 1 1 calc R U . . .
H50C H 0.4777 0.2493 0.2735 0.045 Uiso 1 1 calc R U . . .
C51 C -0.0334(3) 0.1444(2) 0.39242(18) 0.0436(6) Uani 1 1 d . . . . .
H51A H -0.0803 0.1748 0.4409 0.065 Uiso 1 1 calc R U . . .
H51B H 0.0047 0.0632 0.4180 0.065 Uiso 1 1 calc R U . . .
H51C H -0.0912 0.1442 0.3547 0.065 Uiso 1 1 calc R U . . .

loop_
_atom_site_aniso_label
_atom_site_aniso_U_11
_atom_site_aniso_U_22
_atom_site_aniso_U_33
_atom_site_aniso_U_23
_atom_site_aniso_U_13
_atom_site_aniso_U_12
C27 0.040(3) 0.043(3) 0.015(2) -0.003(2) 0.007(2) -0.012(3)
C30 0.039(3) 0.025(3) 0.047(3) 0.001(2) -0.012(3) -0.004(3)
C29 0.046(3) 0.043(3) 0.026(2) -0.009(2) -0.005(2) -0.010(3)
C28 0.048(3) 0.044(3) 0.024(2) -0.005(2) -0.003(2) -0.016(3)
C31 0.032(3) 0.035(3) 0.033(4) -0.002(3) -0.014(3) -0.010(3)
C32 0.060(5) 0.038(4) 0.029(7) 0.017(4) -0.006(5) -0.003(4)
O1 0.0681(14) 0.0420(11) 0.0581(13) -0.0247(10) -0.0327(11) -0.0014(11)
O2 0.0489(12) 0.0982(17) 0.0207(9) -0.0106(10) 0.0039(8) -0.0341(12)
O3 0.0190(7) 0.0173(7) 0.0262(8) -0.0045(6) -0.0034(6) -0.0034(6)
C1 0.0555(16) 0.0197(11) 0.0359(13) -0.0111(10) -0.0255(12) 0.0088(11)
C2 0.089(2) 0.0249(13) 0.0460(17) -0.0119(12) -0.0379(17) 0.0035(15)
C3 0.063(5) 0.065(5) 0.061(5) -0.028(4) -0.045(4) -0.005(4)
C4 0.064(4) 0.049(4) 0.035(3) -0.021(3) -0.025(3) 0.005(4)
C5 0.051(2) 0.0394(11) 0.0260(8) -0.0117(7) -0.0110(12) 0.0104(17)
C24 0.051(2) 0.0394(11) 0.0260(8) -0.0117(7) -0.0110(12) 0.0104(17)
C25 0.051(2) 0.0394(11) 0.0260(8) -0.0117(7) -0.0110(12) 0.0104(17)
C3A 0.094(7) 0.038(4) 0.050(4) -0.007(3) -0.040(4) -0.027(4)
C4A 0.087(6) 0.049(4) 0.037(3) -0.027(3) -0.025(4) 0.010(4)
C5A 0.051(2) 0.0394(11) 0.0260(8) -0.0117(7) -0.0110(12) 0.0104(17)
C24A 0.051(2) 0.0394(11) 0.0260(8) -0.0117(7) -0.0110(12) 0.0104(17)
C25A 0.051(2) 0.0394(11) 0.0260(8) -0.0117(7) -0.0110(12) 0.0104(17)
C6 0.0648(18) 0.0248(12) 0.0319(13) -0.0112(10) -0.0244(13) 0.0113(13)
C7 0.0339(13) 0.0284(12) 0.0262(11) -0.0085(10) -0.0114(10) 0.0106(11)
C8 0.0252(11) 0.0228(10) 0.0238(11) -0.0072(9) -0.0082(9) 0.0070(9)
C9 0.0241(11) 0.0230(11) 0.0228(11) -0.0046(9) -0.0040(9) 0.0024(9)
C10 0.0203(10) 0.0180(10) 0.0220(10) -0.0034(8) -0.0046(8) 0.0014(9)
C11 0.0176(10) 0.0173(10) 0.0220(10) -0.0026(8) -0.0058(8) 0.0010(8)
C12 0.0198(10) 0.0182(10) 0.0255(11) -0.0048(8) -0.0055(8) -0.0002(9)
C13 0.0245(11) 0.0215(10) 0.0262(11) -0.0097(9) -0.0104(9) 0.0058(9)
C14 0.0299(12) 0.0205(10) 0.0350(12) -0.0117(9) -0.0167(10) 0.0080(10)
C15 0.0300(12) 0.0188(10) 0.0348(12) -0.0128(9) -0.0154(10) 0.0025(10)
C16 0.0270(12) 0.0192(10) 0.0321(12) -0.0088(9) -0.0133(9) 0.0019(9)
C17 0.0306(12) 0.0182(10) 0.0376(13) -0.0057(9) -0.0144(10) 0.0011(10)
C18 0.0304(12) 0.0275(12) 0.0435(14) -0.0141(11) -0.0114(11) -0.0039(11)
C19 0.0234(11) 0.0274(12) 0.0507(15) -0.0174(11) -0.0106(10) -0.0012(10)
C20 0.0282(12) 0.0225(11) 0.0501(14) -0.0159(11) -0.0179(11) 0.0020(10)
C21 0.0295(12) 0.0219(11) 0.0377(13) -0.0057(10) -0.0112(10) 0.0011(10)
C22 0.0345(14) 0.0341(13) 0.0504(16) -0.0113(12) -0.0070(12) -0.0066(12)
C23 0.0322(13) 0.0295(13) 0.0699(19) -0.0169(13) -0.0219(13) 0.0058(12)
C26 0.0322(13) 0.0486(15) 0.0249(12) -0.0106(11) -0.0086(10) 0.0094(12)
C33 0.0200(10) 0.0170(10) 0.0219(10) -0.0012(8) -0.0041(8) 0.0002(9)
C34 0.0177(10) 0.0167(10) 0.0221(10) -0.0032(8) -0.0049(8) -0.0001(9)
C35 0.0167(10) 0.0126(9) 0.0246(10) -0.0025(8) -0.0049(8) -0.0005(8)
C36 0.0176(10) 0.0158(9) 0.0220(10) -0.0032(8) -0.0050(8) 0.0007(8)
C37 0.0210(11) 0.0210(10) 0.0290(11) -0.0045(9) -0.0067(9) -0.0011(9)
C38 0.0225(11) 0.0203(10) 0.0279(11) -0.0047(9) -0.0039(9) -0.0041(9)
C39 0.0228(11) 0.0271(12) 0.0339(12) -0.0054(10) -0.0074(9) -0.0020(10)
C40 0.0255(12) 0.0294(13) 0.0475(15) -0.0074(11) -0.0074(11) -0.0037(11)
C41 0.0244(13) 0.0374(14) 0.0499(15) -0.0063(12) -0.0086(11) -0.0029(11)
C42 0.0278(13) 0.0550(17) 0.0377(14) -0.0033(12) -0.0049(11) 0.0068(13)
C43 0.0236(11) 0.0207(10) 0.0176(10) -0.0030(8) -0.0024(8) -0.0037(9)
C44 0.0235(11) 0.0215(11) 0.0233(10) -0.0034(9) -0.0028(8) -0.0017(9)
C45 0.0224(11) 0.0278(11) 0.0284(12) -0.0072(9) 0.0010(9) -0.0032(10)
C46 0.0334(13) 0.0292(12) 0.0244(11) -0.0036(9) -0.0005(9) -0.0096(11)
C47 0.0356(13) 0.0185(10) 0.0242(11) 0.0005(9) -0.0051(9) -0.0030(10)
C48 0.0301(12) 0.0221(11) 0.0218(10) -0.0057(9) -0.0059(9) -0.0009(10)
C49 0.0257(12) 0.0242(12) 0.0404(13) -0.0048(10) -0.0029(10) 0.0020(10)
C50 0.0297(12) 0.0236(11) 0.0326(12) -0.0045(9) -0.0107(10) 0.0033(10)
C51 0.0429(15) 0.0369(14) 0.0401(15) -0.0006(12) 0.0022(12) -0.0144(13)

loop_
_atom_type_symbol
_atom_type_description
_atom_type_scat_dispersion_real
_atom_type_scat_dispersion_imag
_atom_type_scat_source
C C 0.0181 0.0091 'International Tables Vol C Tables 4.2.6.8 and 6.1.1.4'
H H 0.0000 0.0000 'International Tables Vol C Tables 4.2.6.8 and 6.1.1.4'
O O 0.0492 0.0322 'International Tables Vol C Tables 4.2.6.8 and 6.1.1.4'

loop_
_geom_angle_atom_site_label_1
_geom_angle_atom_site_label_2
_geom_angle_atom_site_label_3
_geom_angle
_geom_angle_site_symmetry_1
_geom_angle_site_symmetry_3
O2 C27X C28X 98.9(7) . .
O2 C27X H27X 112.0 . .
C28X C27X H27X 112.0 . .
O2 C27X H27Y 112.0 . .
C28X C27X H27Y 112.0 . .
H27X C27X H27Y 109.7 . .
C27X C28X C29X 109.3(8) . .
C27X C28X H28X 109.8 . .
C29X C28X H28X 109.8 . .
C27X C28X H28Y 109.8 . .
C29X C28X H28Y 109.8 . .
H28X C28X H28Y 108.3 . .
C30X C29X C28X 113.2(8) . .
C30X C29X H29X 108.9 . .
C28X C29X H29X 108.9 . .
C30X C29X H29Y 108.9 . .
C28X C29X H29Y 108.9 . .
H29X C29X H29Y 107.7 . .
C31X C30X C29X 115.8(10) . .
C31X C30X H30X 108.3 . .
C29X C30X H30X 108.3 . .
C31X C30X H30Y 108.3 . .
C29X C30X H30Y 108.3 . .
H30X C30X H30Y 107.4 . .
C32X C31X C30X 110.3(13) . .
C32X C31X H31X 109.6 . .
C30X C31X H31X 109.6 . .
C32X C31X H31Y 109.6 . .
C30X C31X H31Y 109.6 . .
H31X C31X H31Y 108.1 . .
C31X C32X H32X 109.5 . .
C31X C32X H32Y 109.5 . .
H32X C32X H32Y 109.5 . .
C31X C32X H32Z 109.5 . .
H32X C32X H32Z 109.5 . .
H32Y C32X H32Z 109.5 . .
C31Y C32Y H32A 109.5 . .
C31Y C32Y H32B 109.5 . .
H32A C32Y H32B 109.5 . .
C31Y C32Y H32C 109.5 . .
H32A C32Y H32C 109.5 . .
H32B C32Y H32C 109.5 . .
C32Y C31Y C30Y 114.0(14) . .
C32Y C31Y H31A 108.7 . .
C30Y C31Y H31A 108.7 . .
C32Y C31Y H31B 108.7 . .
C30Y C31Y H31B 108.7 . .
H31A C31Y H31B 107.6 . .
C31Y C30Y C29Y 112.1(9) . .
C31Y C30Y H30A 109.2 . .
C29Y C30Y H30A 109.2 . .
C31Y C30Y H30B 109.2 . .
C29Y C30Y H30B 109.2 . .
H30A C30Y H30B 107.9 . .
C28Y C29Y C30Y 113.2(8) . .
C28Y C29Y H29A 108.9 . .
C30Y C29Y H29A 108.9 . .
C28Y C29Y H29B 108.9 . .
C30Y C29Y H29B 108.9 . .
H29A C29Y H29B 107.8 . .
C29Y C28Y C27Y 111.4(8) . .
C29Y C28Y H28A 109.4 . .
C27Y C28Y H28A 109.4 . .
C29Y C28Y H28B 109.4 . .
C27Y C28Y H28B 109.4 . .
H28A C28Y H28B 108.0 . .
O2 C27Y C28Y 105.2(8) . .
O2 C27Y H27A 110.7 . .
C28Y C27Y H27A 110.7 . .
O2 C27Y H27B 110.7 . .
C28Y C27Y H27B 110.7 . .
H27A C27Y H27B 108.8 . .
C28 C27 O2 109.9(3) . .
C28 C27 H27D 109.7 . .
O2 C27 H27D 109.7 . .
C28 C27 H27E 109.7 . .
O2 C27 H27E 109.7 . .
H27D C27 H27E 108.2 . .
C29 C30 C31 113.4(4) . .
C29 C30 H30D 108.9 . .
C31 C30 H30D 108.9 . .
C29 C30 H30E 108.9 . .
C31 C30 H30E 108.9 . .
H30D C30 H30E 107.7 . .
C30 C29 C28 114.1(4) . .
C30 C29 H29D 108.7 . .
C28 C29 H29D 108.7 . .
C30 C29 H29E 108.7 . .
C28 C29 H29E 108.7 . .
H29D C29 H29E 107.6 . .
C29 C28 C27 113.9(4) . .
C29 C28 H28D 108.8 . .
C27 C28 H28D 108.8 . .
C29 C28 H28E 108.8 . .
C27 C28 H28E 108.8 . .
H28D C28 H28E 107.7 . .
C32 C31 C30 113.7(6) . .
C32 C31 H31D 108.8 . .
C30 C31 H31D 108.8 . .
C32 C31 H31E 108.8 . .
C30 C31 H31E 108.8 . .
H31D C31 H31E 107.7 . .
C31 C32 H32D 109.5 . .
C31 C32 H32E 109.5 . .
H32D C32 H32E 109.5 . .
C31 C32 H32F 109.5 . .
H32D C32 H32F 109.5 . .
H32E C32 H32F 109.5 . .
C26 O2 C27X 106.3(4) . .
C26 O2 C27Y 118.6(6) . .
C26 O2 C27 125.2(3) . .
C35 O3 C37 111.84(15) . .
C14 C1 C6 121.0(2) . .
C14 C1 C2 121.5(2) . .
C6 C1 C2 117.5(2) . .
O1 C2 C3 112.2(4) . .
O1 C2 C3A 124.9(3) . .
O1 C2 C1 121.4(2) . .
C3 C2 C1 124.1(4) . .
C3A C2 C1 112.7(4) . .
C4 C3 C2 112.6(5) . .
C4 C3 H3 123.7 . .
C2 C3 H3 123.7 . .
C3 C4 C5 124.0(6) . .
C3 C4 H4 118.0 . .
C5 C4 H4 118.0 . .
C24 C5 C4 120.1(4) . .
C24 C5 C6 113.6(4) . .
C4 C5 C6 126.0(5) . .
C25 C24 C5 121.6(5) . .
C25 C24 H24 119.2 . .
C5 C24 H24 119.2 . .
C24 C25 C26 124.2(6) . .
C24 C25 H25 117.9 . .
C26 C25 H25 117.9 . .
C4A C3A C2 128.1(5) . .
C4A C3A H3A 116.0 . .
C2 C3A H3A 116.0 . .
C3A C4A C5A 118.8(6) . .
C3A C4A H4A 120.6 . .
C5A C4A H4A 120.6 . .
C4A C5A C6 118.5(5) . .
C4A C5A C24A 117.8(4) . .
C6 C5A C24A 123.6(4) . .
C25A C24A C5A 120.9(5) . .
C25A C24A H24A 119.5 . .
C5A C24A H24A 119.5 . .
C26 C25A C24A 113.9(5) . .
C26 C25A H25A 123.1 . .
C24A C25A H25A 123.1 . .
C5 C6 C7 126.2(3) . .
C5A C6 C7 116.1(3) . .
C5 C6 C1 113.4(3) . .
C5A C6 C1 123.4(3) . .
C7 C6 C1 119.75(18) . .
C26 C7 C6 116.4(2) . .
C26 C7 C8 124.4(2) . .
C6 C7 C8 119.2(2) . .
C9 C8 C13 117.92(19) . .
C9 C8 C7 123.6(2) . .
C13 C8 C7 118.4(2) . .
C10 C9 C8 120.1(2) . .
C10 C9 H9 120.0 . .
C8 C9 H9 120.0 . .
C9 C10 C11 121.5(2) . .
C9 C10 C33 128.9(2) . .
C11 C10 C33 109.52(18) . .
C12 C11 C10 119.56(19) . .
C12 C11 C36 133.8(2) . 2_665
C10 C11 C36 106.67(18) . 2_665
C11 C12 C13 120.0(2) . .
C11 C12 H12 120.0 . .
C13 C12 H12 120.0 . .
C12 C13 C8 120.5(2) . .
C12 C13 C14 118.2(2) . .
C8 C13 C14 121.30(19) . .
C1 C14 C13 119.8(2) . .
C1 C14 C15 122.2(2) . .
C13 C14 C15 117.91(19) . .
C16 C15 C20 120.2(2) . .
C16 C15 C14 118.0(2) . .
C20 C15 C14 121.77(19) . .
C17 C16 C15 118.7(2) . .
C17 C16 C21 119.88(19) . .
C15 C16 C21 121.4(2) . .
C18 C17 C16 122.1(2) . .
C18 C17 H17 119.0 . .
C16 C17 H17 119.0 . .
C19 C18 C17 117.9(2) . .
C19 C18 C22 121.6(2) . .
C17 C18 C22 120.5(2) . .
C18 C19 C20 121.8(2) . .
C18 C19 H19 119.1 . .
C20 C19 H19 119.1 . .
C19 C20 C15 119.1(2) . .
C19 C20 C23 120.6(2) . .
C15 C20 C23 120.3(2) . .
C16 C21 H21A 109.5 . .
C16 C21 H21B 109.5 . .
H21A C21 H21B 109.5 . .
C16 C21 H21C 109.5 . .
H21A C21 H21C 109.5 . .
H21B C21 H21C 109.5 . .
C18 C22 H22A 109.5 . .
C18 C22 H22B 109.5 . .
H22A C22 H22B 109.5 . .
C18 C22 H22C 109.5 . .
H22A C22 H22C 109.5 . .
H22B C22 H22C 109.5 . .
C20 C23 H23A 109.5 . .
C20 C23 H23B 109.5 . .
H23A C23 H23B 109.5 . .
C20 C23 H23C 109.5 . .
H23A C23 H23C 109.5 . .
H23B C23 H23C 109.5 . .
O2 C26 C25A 115.6(4) . .
O2 C26 C25 126.8(4) . .
O2 C26 C7 116.99(17) . .
C25A C26 C7 127.4(5) . .
C25 C26 C7 116.2(4) . .
C34 C33 C10 107.16(19) . .
C34 C33 C43 130.00(19) . .
C10 C33 C43 122.84(18) . .
C33 C34 C35 131.6(2) . .
C33 C34 C36 109.75(18) . 2_665
C35 C34 C36 118.62(18) . 2_665
C36 C35 O3 120.77(18) . .
C36 C35 C34 119.45(19) . .
O3 C35 C34 119.77(18) . .
C35 C36 C11 131.2(2) . 2_665
C35 C36 C34 121.91(19) . 2_665
C11 C36 C34 106.81(18) 2_665 2_665
O3 C37 C38 108.93(16) . .
O3 C37 H37A 109.9 . .
C38 C37 H37A 109.9 . .
O3 C37 H37B 109.9 . .
C38 C37 H37B 109.9 . .
H37A C37 H37B 108.3 . .
C37 C38 C39 110.78(18) . .
C37 C38 H38A 109.5 . .
C39 C38 H38A 109.5 . .
C37 C38 H38B 109.5 . .
C39 C38 H38B 109.5 . .
H38A C38 H38B 108.1 . .
C40 C39 C38 113.78(19) . .
C40 C39 H39A 108.8 . .
C38 C39 H39A 108.8 . .
C40 C39 H39B 108.8 . .
C38 C39 H39B 108.8 . .
H39A C39 H39B 107.7 . .
C39 C40 C41 113.5(2) . .
C39 C40 H40A 108.9 . .
C41 C40 H40A 108.9 . .
C39 C40 H40B 108.9 . .
C41 C40 H40B 108.9 . .
H40A C40 H40B 107.7 . .
C42 C41 C40 112.0(2) . .
C42 C41 H41A 109.2 . .
C40 C41 H41A 109.2 . .
C42 C41 H41B 109.2 . .
C40 C41 H41B 109.2 . .
H41A C41 H41B 107.9 . .
C41 C42 H42A 109.5 . .
C41 C42 H42B 109.5 . .
H42A C42 H42B 109.5 . .
C41 C42 H42C 109.5 . .
H42A C42 H42C 109.5 . .
H42B C42 H42C 109.5 . .
C48 C43 C44 119.9(2) . .
C48 C43 C33 121.03(19) . .
C44 C43 C33 119.05(18) . .
C45 C44 C43 119.15(19) . .
C45 C44 C49 119.2(2) . .
C43 C44 C49 121.6(2) . .
C46 C45 C44 121.9(2) . .
C46 C45 H45 119.0 . .
C44 C45 H45 119.0 . .
C45 C46 C47 118.0(2) . .
C45 C46 C51 119.9(2) . .
C47 C46 C51 122.1(2) . .
C46 C47 C48 121.9(2) . .
C46 C47 H47 119.1 . .
C48 C47 H47 119.1 . .
C47 C48 C43 119.1(2) . .
C47 C48 C50 120.68(19) . .
C43 C48 C50 120.2(2) . .
C44 C49 H49A 109.5 . .
C44 C49 H49B 109.5 . .
H49A C49 H49B 109.5 . .
C44 C49 H49C 109.5 . .
H49A C49 H49C 109.5 . .
H49B C49 H49C 109.5 . .
C48 C50 H50A 109.5 . .
C48 C50 H50B 109.5 . .
H50A C50 H50B 109.5 . .
C48 C50 H50C 109.5 . .
H50A C50 H50C 109.5 . .
H50B C50 H50C 109.5 . .
C46 C51 H51A 109.5 . .
C46 C51 H51B 109.5 . .
H51A C51 H51B 109.5 . .
C46 C51 H51C 109.5 . .
H51A C51 H51C 109.5 . .
H51B C51 H51C 109.5 . .

loop_
_geom_bond_atom_site_label_1
_geom_bond_atom_site_label_2
_geom_bond_distance
_geom_bond_site_symmetry_2
C27X O2 1.391(12) .
C27X C28X 1.520(9) .
C27X H27X 0.9900 .
C27X H27Y 0.9900 .
C28X C29X 1.529(9) .
C28X H28X 0.9900 .
C28X H28Y 0.9900 .
C29X C30X 1.528(9) .
C29X H29X 0.9900 .
C29X H29Y 0.9900 .
C30X C31X 1.525(9) .
C30X H30X 0.9900 .
C30X H30Y 0.9900 .
C31X C32X 1.523(9) .
C31X H31X 0.9900 .
C31X H31Y 0.9900 .
C32X H32X 0.9800 .
C32X H32Y 0.9800 .
C32X H32Z 0.9800 .
C32Y C31Y 1.523(10) .
C32Y H32A 0.9800 .
C32Y H32B 0.9800 .
C32Y H32C 0.9800 .
C31Y C30Y 1.526(9) .
C31Y H31A 0.9900 .
C31Y H31B 0.9900 .
C30Y C29Y 1.531(9) .
C30Y H30A 0.9900 .
C30Y H30B 0.9900 .
C29Y C28Y 1.524(8) .
C29Y H29A 0.9900 .
C29Y H29B 0.9900 .
C28Y C27Y 1.527(9) .
C28Y H28A 0.9900 .
C28Y H28B 0.9900 .
C27Y O2 1.446(12) .
C27Y H27A 0.9900 .
C27Y H27B 0.9900 .
C27 C28 1.526(6) .
C27 O2 1.529(5) .
C27 H27D 0.9900 .
C27 H27E 0.9900 .
C30 C29 1.515(6) .
C30 C31 1.522(6) .
C30 H30D 0.9900 .
C30 H30E 0.9900 .
C29 C28 1.523(5) .
C29 H29D 0.9900 .
C29 H29E 0.9900 .
C28 H28D 0.9900 .
C28 H28E 0.9900 .
C31 C32 1.519(7) .
C31 H31D 0.9900 .
C31 H31E 0.9900 .
C32 H32D 0.9800 .
C32 H32E 0.9800 .
C32 H32F 0.9800 .
O1 C2 1.237(4) .
O2 C26 1.346(3) .
O3 C35 1.383(3) .
O3 C37 1.443(2) .
C1 C14 1.379(3) .
C1 C6 1.449(4) .
C1 C2 1.514(4) .
C2 C3 1.396(2) .
C2 C3A 1.401(2) .
C3 C4 1.390(2) .
C3 H3 0.9500 .
C4 C5 1.396(2) .
C4 H4 0.9500 .
C5 C24 1.392(2) .
C5 C6 1.398(2) .
C24 C25 1.390(2) .
C24 H24 0.9500 .
C25 C26 1.393(2) .
C25 H25 0.9500 .
C3A C4A 1.392(2) .
C3A H3A 0.9500 .
C4A C5A 1.396(2) .
C4A H4A 0.9500 .
C5A C6 1.401(2) .
C5A C24A 1.427(7) .
C24A C25A 1.389(2) .
C24A H24A 0.9500 .
C25A C26 1.388(2) .
C25A H25A 0.9500 .
C6 C7 1.435(4) .
C7 C26 1.428(4) .
C7 C8 1.459(3) .
C8 C9 1.425(3) .
C8 C13 1.428(3) .
C9 C10 1.376(3) .
C9 H9 0.9500 .
C10 C11 1.427(3) .
C10 C33 1.461(3) .
C11 C12 1.367(3) .
C11 C36 1.461(3) 2_665
C12 C13 1.426(3) .
C12 H12 0.9500 .
C13 C14 1.434(3) .
C14 C15 1.500(3) .
C15 C16 1.398(3) .
C15 C20 1.401(3) .
C16 C17 1.392(3) .
C16 C21 1.512(3) .
C17 C18 1.391(3) .
C17 H17 0.9500 .
C18 C19 1.388(3) .
C18 C22 1.501(4) .
C19 C20 1.391(4) .
C19 H19 0.9500 .
C20 C23 1.502(3) .
C21 H21A 0.9800 .
C21 H21B 0.9800 .
C21 H21C 0.9800 .
C22 H22A 0.9800 .
C22 H22B 0.9800 .
C22 H22C 0.9800 .
C23 H23A 0.9800 .
C23 H23B 0.9800 .
C23 H23C 0.9800 .
C33 C34 1.390(3) .
C33 C43 1.486(3) .
C34 C35 1.438(3) .
C34 C36 1.464(3) 2_665
C35 C36 1.356(3) .
C36 C11 1.461(3) 2_665
C36 C34 1.464(3) 2_665
C37 C38 1.506(3) .
C37 H37A 0.9900 .
C37 H37B 0.9900 .
C38 C39 1.525(3) .
C38 H38A 0.9900 .
C38 H38B 0.9900 .
C39 C40 1.520(3) .
C39 H39A 0.9900 .
C39 H39B 0.9900 .
C40 C41 1.528(3) .
C40 H40A 0.9900 .
C40 H40B 0.9900 .
C41 C42 1.514(4) .
C41 H41A 0.9900 .
C41 H41B 0.9900 .
C42 H42A 0.9800 .
C42 H42B 0.9800 .
C42 H42C 0.9800 .
C43 C48 1.400(3) .
C43 C44 1.403(3) .
C44 C45 1.396(3) .
C44 C49 1.505(3) .
C45 C46 1.388(3) .
C45 H45 0.9500 .
C46 C47 1.389(3) .
C46 C51 1.510(4) .
C47 C48 1.399(3) .
C47 H47 0.9500 .
C48 C50 1.507(3) .
C49 H49A 0.9800 .
C49 H49B 0.9800 .
C49 H49C 0.9800 .
C50 H50A 0.9800 .
C50 H50B 0.9800 .
C50 H50C 0.9800 .
C51 H51A 0.9800 .
C51 H51B 0.9800 .
C51 H51C 0.9800 .
